data_2015275
loop_
_publ_author_name
'Kavitha, Savaridasson Jose'
'Panchanatheswaran, Krishnaswamy '
'Low, John N.'
'Ferguson, George'
'Glidewell, Christopher'

_publ_section_title
;
 Simple hydrogen-bonded chains in 2,2'-bipyridinium thiocyanate,
 hydrogen-bonded chains of rings in 2,2'-bipyridinium picrate and
 hydrogen-bonded sheets in 2,2'-bipyridinium hydrogensulfate
;
_journal_coeditor_code SK1900
_journal_issue 4
_journal_name_full 'Acta Crystallographica Section C'
_journal_page_first o165
_journal_page_last o169
_journal_paper_doi 10.1107/S0108270106005002
_journal_volume 62
_journal_year 2006
_chemical_formula_iupac 'C10 H9 N2 +, H O4 S -'
_chemical_formula_moiety 'C10 H9 N2 +, H O4 S -'
_chemical_formula_sum 'C10 H10 N2 O4 S'
_chemical_formula_weight 254.26
_chemical_name_systematic
;
2,2'-bipyridinium hydrogensulfate
;
_space_group_IT_number 14
_symmetry_cell_setting monoclinic
_symmetry_space_group_name_Hall '-P 2ybc'
_symmetry_space_group_name_H-M 'P 1 21/c 1'
_atom_sites_solution_hydrogens geom
_atom_sites_solution_primary direct
_atom_sites_solution_secondary difmap
_cell_angle_alpha 90.00
_cell_angle_beta 100.568(2)
_cell_angle_gamma 90.00
_cell_formula_units_Z 4
_cell_length_a 12.8274(4)
_cell_length_b 4.4774(2)
_cell_length_c 18.2844(5)
_cell_measurement_reflns_used 2373
_cell_measurement_temperature 120(2)
_cell_measurement_theta_max 27.54
_cell_measurement_theta_min 3.59
_cell_volume 1032.32(6)
_computing_cell_refinement 'DENZO (Otwinowski & Minor, 1997) and COLLECT'
_computing_data_collection 'COLLECT (Hooft, 1999)'
_computing_data_reduction 'DENZO and COLLECT'
_computing_molecular_graphics 'PLATON (Spek, 2003)'
_computing_publication_material 'SHELXL97 and PRPKAPPA (Ferguson, 1999)'
_computing_structure_refinement 'OSCAIL and SHELXL97 (Sheldrick, 1997)'
_computing_structure_solution 'OSCAIL (McArdle, 2003) and SHELXS97 (Sheldrick, 1997)'
_diffrn_ambient_temperature 120(2)
_diffrn_detector_area_resol_mean 9.091
_diffrn_measured_fraction_theta_full 0.995
_diffrn_measured_fraction_theta_max 0.995
_diffrn_measurement_device_type 'Nonius KappaCCD'
_diffrn_measurement_method '\f and \w scans'
_diffrn_radiation_monochromator graphite
_diffrn_radiation_source 'Bruker-Nonius FR591 rotating anode'
_diffrn_radiation_type 'Mo K\a'
_diffrn_radiation_wavelength 0.71073
_diffrn_reflns_av_R_equivalents 0.0425
_diffrn_reflns_av_sigmaI/netI 0.0260
_diffrn_reflns_limit_h_max 16
_diffrn_reflns_limit_h_min -16
_diffrn_reflns_limit_k_max 5
_diffrn_reflns_limit_k_min -5
_diffrn_reflns_limit_l_max 23
_diffrn_reflns_limit_l_min -23
_diffrn_reflns_number 19500
_diffrn_reflns_theta_full 27.54
_diffrn_reflns_theta_max 27.54
_diffrn_reflns_theta_min 3.59
_diffrn_standards_decay_% 0
_exptl_absorpt_coefficient_mu 0.319
_exptl_absorpt_correction_T_max 0.981
_exptl_absorpt_correction_T_min 0.878
_exptl_absorpt_correction_type multi-scan
_exptl_absorpt_process_details '(SADABS; Sheldrick, 2003)'
_exptl_crystal_colour pink
_exptl_crystal_density_diffrn 1.636
_exptl_crystal_density_method 'not measured'
_exptl_crystal_description plate
_exptl_crystal_F_000 528
_exptl_crystal_size_max 0.42
_exptl_crystal_size_mid 0.16
_exptl_crystal_size_min 0.06
_refine_diff_density_max 0.392
_refine_diff_density_min -0.453
_refine_ls_extinction_method none
_refine_ls_goodness_of_fit_ref 1.262
_refine_ls_hydrogen_treatment constr
_refine_ls_matrix_type full
_refine_ls_number_parameters 154
_refine_ls_number_reflns 2373
_refine_ls_number_restraints 0
_refine_ls_restrained_S_all 1.262
_refine_ls_R_factor_all 0.0524
_refine_ls_R_factor_gt 0.0436
_refine_ls_shift/su_max 0.000
_refine_ls_shift/su_mean 0.000
_refine_ls_structure_factor_coef Fsqd
_refine_ls_weighting_details 'w=1/[\s^2^(Fo^2^)+(0.0285P)^2^+2.1787P] where P=(Fo^2^+2Fc^2^)/3'
_refine_ls_weighting_scheme calc
_refine_ls_wR_factor_gt 0.1186
_refine_ls_wR_factor_ref 0.1219
_reflns_number_gt 2052
_reflns_number_total 2373
_reflns_threshold_expression I>2\s(I)
_cod_data_source_file sk1900.cif
_cod_data_source_block III
_cod_original_sg_symbol_H-M 'P 21/c'
_cod_database_code 2015275
_cod_database_fobs_code 2015275

loop_
_symmetry_equiv_pos_as_xyz
'x, y, z'
'-x, y+1/2, -z+1/2'
'-x, -y, -z'
'x, -y+1/2, z+1/2'

loop_
_atom_site_type_symbol
_atom_site_label
_atom_site_fract_x
_atom_site_fract_y
_atom_site_fract_z
_atom_site_U_iso_or_equiv
_atom_site_adp_type
_atom_site_calc_flag
_atom_site_refinement_flags
_atom_site_occupancy
N N11 0.33239(17) 0.2531(5) 0.32521(11) 0.0151(4) Uani d . 1
C C12 0.28089(19) 0.2546(6) 0.38388(13) 0.0144(5) Uani d . 1
C C13 0.3176(2) 0.0668(6) 0.44311(14) 0.0168(5) Uani d . 1
C C14 0.4037(2) -0.1188(6) 0.44003(14) 0.0182(5) Uani d . 1
C C15 0.4546(2) -0.1106(6) 0.37940(14) 0.0184(5) Uani d . 1
C C16 0.4165(2) 0.0815(6) 0.32194(14) 0.0177(5) Uani d . 1
N N21 0.16619(17) 0.6042(5) 0.31266(12) 0.0172(5) Uani d . 1
C C22 0.19049(19) 0.4625(6) 0.37810(14) 0.0154(5) Uani d . 1
C C23 0.1372(2) 0.5108(6) 0.43683(15) 0.0200(6) Uani d . 1
C C24 0.0539(2) 0.7108(7) 0.42632(16) 0.0239(6) Uani d . 1
C C25 0.0270(2) 0.8579(6) 0.35880(16) 0.0224(6) Uani d . 1
C C26 0.0862(2) 0.8002(6) 0.30398(15) 0.0203(6) Uani d . 1
S S1 0.28324(5) 0.72539(14) 0.13661(3) 0.01370(17) Uani d . 1
O O1 0.20959(16) 0.9688(4) 0.16231(11) 0.0238(5) Uani d . 1
O O2 0.34670(14) 0.6073(4) 0.20444(10) 0.0196(4) Uani d . 1
O O3 0.34452(15) 0.8727(4) 0.08819(10) 0.0194(4) Uani d . 1
O O4 0.21062(15) 0.4977(4) 0.09861(10) 0.0189(4) Uani d . 1
H H11 0.3090 0.3717 0.2874 0.018 Uiso calc R 1
H H13 0.2844 0.0646 0.4855 0.020 Uiso calc R 1
H H14 0.4278 -0.2525 0.4799 0.022 Uiso calc R 1
H H15 0.5143 -0.2343 0.3776 0.022 Uiso calc R 1
H H16 0.4501 0.0919 0.2798 0.021 Uiso calc R 1
H H23 0.1576 0.4091 0.4828 0.024 Uiso calc R 1
H H24 0.0153 0.7472 0.4651 0.029 Uiso calc R 1
H H25 -0.0304 0.9950 0.3503 0.027 Uiso calc R 1
H H26 0.0690 0.9047 0.2581 0.024 Uiso calc R 1
H H1 0.2159 1.1593 0.1414 0.036 Uiso d R 1

loop_
_atom_site_aniso_label
_atom_site_aniso_U_11
_atom_site_aniso_U_22
_atom_site_aniso_U_33
_atom_site_aniso_U_12
_atom_site_aniso_U_13
_atom_site_aniso_U_23
N11 0.0174(10) 0.0152(10) 0.0127(9) -0.0022(9) 0.0030(8) 0.0003(8)
C12 0.0154(11) 0.0145(12) 0.0138(11) -0.0042(10) 0.0040(9) -0.0027(10)
C13 0.0169(12) 0.0189(13) 0.0147(11) -0.0050(10) 0.0029(9) -0.0008(10)
C14 0.0193(13) 0.0157(12) 0.0174(12) -0.0044(10) -0.0021(10) 0.0013(10)
C15 0.0155(12) 0.0164(13) 0.0227(13) -0.0026(10) 0.0019(10) -0.0024(10)
C16 0.0169(12) 0.0189(13) 0.0177(12) -0.0037(10) 0.0044(10) -0.0034(10)
N21 0.0167(10) 0.0169(11) 0.0183(10) -0.0018(9) 0.0038(8) -0.0021(9)
C22 0.0142(12) 0.0147(12) 0.0176(12) -0.0047(10) 0.0037(9) -0.0026(10)
C23 0.0231(13) 0.0199(13) 0.0183(12) -0.0045(11) 0.0070(10) -0.0013(11)
C24 0.0245(14) 0.0211(14) 0.0298(15) -0.0046(11) 0.0145(12) -0.0060(12)
C25 0.0167(12) 0.0182(13) 0.0327(15) -0.0009(11) 0.0060(11) -0.0024(12)
C26 0.0181(12) 0.0196(13) 0.0223(13) -0.0003(11) 0.0016(10) -0.0011(11)
S1 0.0152(3) 0.0126(3) 0.0144(3) 0.0000(2) 0.0056(2) 0.0005(2)
O1 0.0309(11) 0.0125(9) 0.0340(11) 0.0046(8) 0.0217(9) 0.0033(8)
O2 0.0184(9) 0.0243(10) 0.0160(9) -0.0001(8) 0.0032(7) 0.0022(8)
O3 0.0221(9) 0.0188(9) 0.0202(9) -0.0023(8) 0.0110(7) 0.0029(8)
O4 0.0217(9) 0.0144(9) 0.0198(9) -0.0032(8) 0.0013(7) 0.0001(7)

loop_
_atom_type_symbol
_atom_type_description
_atom_type_scat_dispersion_real
_atom_type_scat_dispersion_imag
_atom_type_scat_source
C C 0.0033 0.0016 'International Tables Vol C Tables 4.2.6.8 and 6.1.1.4'
H H 0.0000 0.0000 'International Tables Vol C Tables 4.2.6.8 and 6.1.1.4'
N N 0.0061 0.0033 'International Tables Vol C Tables 4.2.6.8 and 6.1.1.4'
O O 0.0106 0.0060 'International Tables Vol C Tables 4.2.6.8 and 6.1.1.4'
S S 0.1246 0.1234 'International Tables Vol C Tables 4.2.6.8 and 6.1.1.4'

loop_
_geom_angle_atom_site_label_1
_geom_angle_atom_site_label_2
_geom_angle_atom_site_label_3
_geom_angle
_geom_angle_publ_flag
C16 N11 C12 123.5(2) y
C16 N11 H11 118.3 no
C12 N11 H11 118.3 no
N11 C12 C13 118.0(2) y
N11 C12 C22 115.8(2) y
C13 C12 C22 126.2(2) y
O1 S1 O2 105.72(11) y
O1 S1 O3 106.92(11) y
O1 S1 O4 105.05(11) y
C12 C13 C14 119.4(2) no
C12 C13 H13 120.3 no
C14 C13 H13 120.3 no
C15 C14 C13 120.7(2) no
C15 C14 H14 119.7 no
C13 C14 H14 119.7 no
C16 C15 C14 118.2(2) no
C16 C15 H15 120.9 no
C14 C15 H15 120.9 no
N11 C16 C15 120.2(2) no
N11 C16 H16 119.9 no
C15 C16 H16 119.9 no
C26 N21 C22 117.7(2) y
N21 C22 C23 123.3(2) y
N21 C22 C12 114.4(2) y
C23 C22 C12 122.2(2) y
C24 C23 C22 118.1(3) no
C24 C23 H23 121.0 no
C22 C23 H23 121.0 no
C23 C24 C25 119.5(3) no
C23 C24 H24 120.3 no
C25 C24 H24 120.3 no
C24 C25 C26 118.4(3) no
C24 C25 H25 120.8 no
C26 C25 H25 120.8 no
N21 C26 C25 123.1(3) no
N21 C26 H26 118.5 no
C25 C26 H26 118.5 no
O2 S1 O3 113.97(11) y
O2 S1 O4 111.05(11) y
O3 S1 O4 113.33(11) y
S1 O1 H1 113.9 no

loop_
_geom_bond_atom_site_label_1
_geom_bond_atom_site_label_2
_geom_bond_distance
_geom_bond_publ_flag
N11 C16 1.335(3) no
N11 C12 1.359(3) no
N11 H11 0.88 no
C12 C13 1.384(4) no
C12 C22 1.476(4) no
C13 C14 1.391(4) no
C13 H13 0.95 no
C14 C15 1.387(4) no
C14 H14 0.95 no
C15 C16 1.376(4) no
C15 H15 0.95 no
C16 H16 0.95 no
N21 C26 1.338(3) no
N21 C22 1.340(3) no
C22 C23 1.391(3) no
C23 C24 1.381(4) no
C23 H23 0.95 no
C24 C25 1.386(4) no
C24 H24 0.95 no
C25 C26 1.387(4) no
C25 H25 0.95 no
C26 H26 0.95 no
S1 O1 1.5699(19) y
S1 O2 1.4526(19) y
S1 O3 1.4464(18) no
S1 O4 1.4672(19) y
O1 H1 0.94 no

loop_
_geom_hbond_atom_site_label_D
_geom_hbond_atom_site_label_H
_geom_hbond_atom_site_label_A
_geom_hbond_site_symmetry_A
_geom_hbond_distance_DH
_geom_hbond_distance_HA
_geom_hbond_distance_DA
_geom_hbond_angle_DHA
_geom_hbond_publ_flag
O1 H1 O4 1_565 0.94 1.70 2.640(3) 173 y
N11 H11 O2 . 0.88 1.98 2.752(3) 146 y
N11 H11 N21 . 0.88 2.23 2.625(3) 107 y
C13 H13 O4 4_555 0.95 2.44 3.389(3) 173 y
C14 H14 O3 4_555 0.95 2.48 3.156(3) 129 y
C15 H15 O3 2_635 0.95 2.52 3.433(3) 161 y

loop_
_geom_torsion_atom_site_label_1
_geom_torsion_atom_site_label_2
_geom_torsion_atom_site_label_3
_geom_torsion_atom_site_label_4
_geom_torsion
_geom_torsion_publ_flag
C16 N11 C12 C13 -0.3(4) no
C16 N11 C12 C22 179.1(2) no
N11 C12 C13 C14 -1.2(4) no
C22 C12 C13 C14 179.5(2) no
C12 C13 C14 C15 1.9(4) no
C13 C14 C15 C16 -1.2(4) no
C12 N11 C16 C15 1.0(4) no
C14 C15 C16 N11 -0.2(4) no
C26 N21 C22 C23 -0.4(4) no
C26 N21 C22 C12 -178.9(2) no
N11 C12 C22 N21 5.3(3) y
C13 C12 C22 N21 -175.4(2) no
N11 C12 C22 C23 -173.3(2) no
C13 C12 C22 C23 6.0(4) no
N21 C22 C23 C24 1.3(4) no
C12 C22 C23 C24 179.7(2) no
C22 C23 C24 C25 -0.8(4) no
C23 C24 C25 C26 -0.6(4) no
C22 N21 C26 C25 -1.1(4) no
C24 C25 C26 N21 1.6(4) no

loop_
_cod_related_entry_id
_cod_related_entry_database
_cod_related_entry_code
1 ChemSpider 21133581
